data_4342988
loop_
_publ_author_name
'Xu, Zhenghu'
'Han, Lu Lu'
'Zhuang, Gui Lin'
'Bai, Jing'
'Sun, Di'

_publ_section_title
;
 In situ construction of three anion-dependent cu(i) coordination networks
 as promising heterogeneous catalysts for azide-alkyne &quot;click&quot;
 reactions.
;
_journal_issue 10
_journal_name_full 'Inorganic chemistry'
_journal_page_first 4737
_journal_page_last 4743
_journal_paper_doi 10.1021/acs.inorgchem.5b00110
_journal_volume 54
_journal_year 2015
_chemical_formula_sum 'C23 H31 Cl Cu2 N10'
_chemical_formula_weight 610.11
_chemical_name_systematic
; 
 ? 
;
_space_group_crystal_system orthorhombic
_space_group_IT_number 62
_space_group_name_Hall '-P 2c 2n'
_space_group_name_H-M_alt 'P n a m'
_symmetry_space_group_name_Hall '-P 2c 2n'
_symmetry_space_group_name_H-M 'P n a m'
_atom_sites_solution_hydrogens geom
_atom_sites_solution_primary direct
_atom_sites_solution_secondary difmap
_audit_creation_method SHELXL-97
_cell_angle_alpha 90.00
_cell_angle_beta 90.00
_cell_angle_gamma 90.00
_cell_formula_units_Z 4
_cell_length_a 12.698(3)
_cell_length_b 14.273(4)
_cell_length_c 17.008(4)
_cell_measurement_reflns_used 1588
_cell_measurement_temperature 298(2)
_cell_measurement_theta_max 44.196
_cell_measurement_theta_min 4.917
_cell_volume 3082.5(13)
_computing_structure_refinement 'SHELXL-97 (Sheldrick, 1997)'
_computing_structure_solution 'SHELXS-97 (Sheldrick, 1990)'
_diffrn_ambient_temperature 298(2)
_diffrn_measured_fraction_theta_full 0.996
_diffrn_measured_fraction_theta_max 0.996
_diffrn_radiation_monochromator graphite
_diffrn_radiation_source 'fine-focus sealed tube'
_diffrn_radiation_type MoK\a
_diffrn_radiation_wavelength 0.71073
_diffrn_reflns_av_R_equivalents 0.1026
_diffrn_reflns_av_sigmaI/netI 0.0820
_diffrn_reflns_limit_h_max 15
_diffrn_reflns_limit_h_min -8
_diffrn_reflns_limit_k_max 16
_diffrn_reflns_limit_k_min -16
_diffrn_reflns_limit_l_max 20
_diffrn_reflns_limit_l_min -20
_diffrn_reflns_number 14397
_diffrn_reflns_theta_full 25.00
_diffrn_reflns_theta_max 25.00
_diffrn_reflns_theta_min 1.86
_exptl_absorpt_coefficient_mu 1.495
_exptl_absorpt_correction_T_max 0.9157
_exptl_absorpt_correction_T_min 0.8410
_exptl_absorpt_correction_type multi-scan
_exptl_absorpt_process_details sadabs
_exptl_crystal_colour colorless
_exptl_crystal_density_diffrn 1.315
_exptl_crystal_density_method 'not measured'
_exptl_crystal_description block
_exptl_crystal_F_000 1256
_exptl_crystal_size_max 0.12
_exptl_crystal_size_mid 0.08
_exptl_crystal_size_min 0.06
_refine_diff_density_max 0.932
_refine_diff_density_min -0.723
_refine_diff_density_rms 0.112
_refine_ls_extinction_method none
_refine_ls_goodness_of_fit_ref 0.981
_refine_ls_hydrogen_treatment constr
_refine_ls_matrix_type full
_refine_ls_number_parameters 179
_refine_ls_number_reflns 2807
_refine_ls_number_restraints 3
_refine_ls_restrained_S_all 0.982
_refine_ls_R_factor_all 0.1308
_refine_ls_R_factor_gt 0.0758
_refine_ls_shift/su_max 0.003
_refine_ls_shift/su_mean 0.000
_refine_ls_structure_factor_coef Fsqd
_refine_ls_weighting_details 'calc w=1/[\s^2^(Fo^2^)+(0.1648P)^2^+0.0000P] where P=(Fo^2^+2Fc^2^)/3'
_refine_ls_weighting_scheme calc
_refine_ls_wR_factor_gt 0.2085
_refine_ls_wR_factor_ref 0.2572
_reflns_number_gt 1563
_reflns_number_total 2807
_reflns_threshold_expression >2sigma(I)
_cod_data_source_file ic5b00110_si_001.cif
_cod_data_source_block p1
_cod_depositor_comments 'Adding full bibliography for 4342988--4342990.cif.'
_cod_original_cell_volume 3082.4(14)
_cod_database_code 4342988

loop_
_symmetry_equiv_pos_as_xyz
'x, y, z'
'-x, -y, z+1/2'
'x+1/2, -y+1/2, -z+1/2'
'-x+1/2, y+1/2, -z'
'-x, -y, -z'
'x, y, -z-1/2'
'-x-1/2, y-1/2, z-1/2'
'x-1/2, -y-1/2, z'

loop_
_atom_site_label
_atom_site_type_symbol
_atom_site_fract_x
_atom_site_fract_y
_atom_site_fract_z
_atom_site_U_iso_or_equiv
_atom_site_adp_type
_atom_site_occupancy
_atom_site_symmetry_multiplicity
_atom_site_calc_flag
_atom_site_refinement_flags
Cu1 Cu 0.73656(12) 0.47353(9) 0.7500 0.0603(5) Uani 1 2 d S
Cu2 Cu 0.96427(11) 0.30677(10) 0.2500 0.0608(5) Uani 1 2 d S
Cl1 Cl 0.5673(3) 0.5510(2) 0.7500 0.0798(10) Uani 1 2 d S
N3 N 0.8276(5) 0.2006(4) 0.3628(4) 0.0540(16) Uani 1 1 d .
H3 H 0.8312 0.1509 0.3343 0.065 Uiso 1 1 calc R
N4 N 0.8807(5) 0.2797(4) 0.3471(3) 0.0479(14) Uani 1 1 d .
C7 C 0.7683(6) 0.2076(5) 0.4274(4) 0.0529(19) Uani 1 1 d .
C8 C 0.7822(6) 0.2976(5) 0.4575(4) 0.0490(17) Uani 1 1 d .
C6 C 0.7059(9) 0.1260(6) 0.4571(5) 0.083(3) Uani 1 1 d .
H6A H 0.6643 0.1007 0.4151 0.125 Uiso 1 1 calc R
H6B H 0.6603 0.1464 0.4988 0.125 Uiso 1 1 calc R
H6C H 0.7529 0.0787 0.4765 0.125 Uiso 1 1 calc R
N1 N 0.7170(5) 0.4017(4) 0.6485(3) 0.0561(16) Uani 1 1 d .
C3 C 0.7332(6) 0.3383(5) 0.5271(4) 0.0472(17) Uani 1 1 d .
C5 C 0.5369(7) 0.3580(8) 0.4828(5) 0.081(3) Uani 1 1 d .
H5A H 0.5527 0.3898 0.4345 0.121 Uiso 1 1 calc R
H5B H 0.4774 0.3872 0.5075 0.121 Uiso 1 1 calc R
H5C H 0.5208 0.2935 0.4719 0.121 Uiso 1 1 calc R
C1 C 0.8974(8) 0.3539(8) 0.6190(5) 0.082(3) Uani 1 1 d .
H1A H 0.9147 0.3980 0.6596 0.123 Uiso 1 1 calc R
H1B H 0.9403 0.3657 0.5736 0.123 Uiso 1 1 calc R
H1C H 0.9099 0.2914 0.6376 0.123 Uiso 1 1 calc R
C4 C 0.6312(6) 0.3632(5) 0.5371(4) 0.0540(19) Uani 1 1 d .
C10 C 0.8970(8) 0.4379(6) 0.4074(5) 0.075(3) Uani 1 1 d .
H10A H 0.9380 0.4498 0.3611 0.112 Uiso 1 1 calc R
H10B H 0.9406 0.4450 0.4531 0.112 Uiso 1 1 calc R
H10C H 0.8396 0.4816 0.4099 0.112 Uiso 1 1 calc R
N2 N 0.6216(5) 0.4006(5) 0.6105(3) 0.0587(17) Uani 1 1 d .
H2 H 0.5636 0.4209 0.6303 0.070 Uiso 1 1 calc R
C2 C 0.7856(6) 0.3641(5) 0.5978(4) 0.0507(18) Uani 1 1 d .
C9 C 0.8543(6) 0.3395(5) 0.4045(4) 0.0504(18) Uani 1 1 d .
C11 C 1.0860(9) 0.3787(9) 0.2500 0.058(3) Uani 1 2 d S
N5 N 1.1526(9) 0.4317(8) 0.2500 0.071(3) Uani 1 2 d S
C13 C 0.715(3) 0.174(3) 0.7500 0.126(13) Uiso 0.50 2 d SPD
H13A H 0.7049 0.2397 0.7405 0.189 Uiso 0.25 1 d PR
H13B H 0.6485 0.1428 0.7500 0.189 Uiso 0.50 2 d SPR
H13C H 0.7498 0.1657 0.7998 0.189 Uiso 0.25 1 d PR
C12 C 0.792(2) 0.137(2) 0.6848(17) 0.076(10) Uiso 0.25 1 d PD
N6 N 0.854(2) 0.096(2) 0.6497(18) 0.193(12) Uiso 0.50 1 d PD
C13A C 0.822(3) -0.095(3) 0.7500 0.143(14) Uiso 0.50 2 d SP
H13D H 0.8480 -0.1551 0.7327 0.215 Uiso 0.25 1 d PR
H13E H 0.8624 -0.0749 0.7947 0.215 Uiso 0.25 1 d PR
H13F H 0.7495 -0.1008 0.7644 0.215 Uiso 0.25 1 d PR
C12A C 0.832(3) -0.014(2) 0.675(2) 0.071(9) Uiso 0.25 1 d P

loop_
_atom_site_aniso_label
_atom_site_aniso_U_11
_atom_site_aniso_U_22
_atom_site_aniso_U_33
_atom_site_aniso_U_23
_atom_site_aniso_U_13
_atom_site_aniso_U_12
Cu1 0.0922(12) 0.0603(9) 0.0282(7) 0.000 0.000 -0.0028(7)
Cu2 0.0657(10) 0.0777(10) 0.0389(7) 0.000 0.000 -0.0021(7)
Cl1 0.091(2) 0.085(2) 0.0632(19) 0.000 0.000 0.0015(18)
N3 0.075(4) 0.047(3) 0.040(3) -0.010(3) 0.002(3) -0.011(3)
N4 0.066(4) 0.048(3) 0.030(3) -0.005(2) 0.006(3) -0.008(3)
C7 0.069(5) 0.054(4) 0.036(4) -0.009(3) 0.003(4) -0.012(4)
C8 0.063(5) 0.055(4) 0.029(3) -0.007(3) 0.000(3) -0.007(3)
C6 0.121(8) 0.074(6) 0.055(5) -0.007(4) 0.016(5) -0.038(6)
N1 0.067(4) 0.064(4) 0.037(3) -0.010(3) 0.002(3) -0.002(3)
C3 0.056(5) 0.051(4) 0.034(4) -0.009(3) 0.005(3) -0.004(3)
C5 0.072(6) 0.117(8) 0.054(5) -0.017(5) -0.009(4) -0.008(5)
C1 0.089(7) 0.095(7) 0.062(5) -0.020(5) -0.005(5) 0.008(5)
C4 0.059(5) 0.072(5) 0.031(4) -0.008(3) -0.003(3) -0.006(4)
C10 0.091(7) 0.058(5) 0.074(6) -0.015(4) 0.023(5) -0.018(4)
N2 0.062(4) 0.075(4) 0.039(3) -0.017(3) 0.011(3) -0.002(3)
C2 0.056(5) 0.062(5) 0.034(4) -0.003(3) -0.006(3) -0.003(4)
C9 0.064(5) 0.048(4) 0.039(4) -0.011(3) 0.012(3) -0.008(4)
C11 0.060(7) 0.072(8) 0.041(6) 0.000 0.000 -0.027(6)
N5 0.094(8) 0.084(7) 0.035(5) 0.000 0.000 0.009(6)

loop_
_atom_type_symbol
_atom_type_description
_atom_type_scat_dispersion_real
_atom_type_scat_dispersion_imag
_atom_type_scat_source
C C 0.0033 0.0016 'International Tables Vol C Tables 4.2.6.8 and 6.1.1.4'
H H 0.0000 0.0000 'International Tables Vol C Tables 4.2.6.8 and 6.1.1.4'
N N 0.0061 0.0033 'International Tables Vol C Tables 4.2.6.8 and 6.1.1.4'
Cu Cu 0.3201 1.2651 'International Tables Vol C Tables 4.2.6.8 and 6.1.1.4'
Cl Cl 0.1484 0.1585 'International Tables Vol C Tables 4.2.6.8 and 6.1.1.4'

loop_
_geom_angle_atom_site_label_1
_geom_angle_atom_site_label_2
_geom_angle_atom_site_label_3
_geom_angle
_geom_angle_site_symmetry_1
_geom_angle_site_symmetry_3
N5 Cu1 N1 116.1(2) 5_766 .
N5 Cu1 N1 116.1(2) 5_766 6_557
N1 Cu1 N1 117.2(4) . 6_557
N5 Cu1 Cl1 108.9(3) 5_766 .
N1 Cu1 Cl1 97.0(2) . .
N1 Cu1 Cl1 97.0(2) 6_557 .
C11 Cu2 N4 123.26(17) . 6_556
C11 Cu2 N4 123.26(17) . .
N4 Cu2 N4 111.3(3) 6_556 .
C7 N3 N4 112.6(6) . .
C9 N4 N3 105.4(5) . .
C9 N4 Cu2 127.7(5) . .
N3 N4 Cu2 126.4(4) . .
N3 C7 C8 107.4(6) . .
N3 C7 C6 121.2(7) . .
C8 C7 C6 131.3(7) . .
C7 C8 C9 103.7(6) . .
C7 C8 C3 127.7(7) . .
C9 C8 C3 128.6(6) . .
C2 N1 N2 105.4(5) . .
C2 N1 Cu1 132.3(5) . .
N2 N1 Cu1 121.1(4) . .
C4 C3 C2 105.9(6) . .
C4 C3 C8 128.0(6) . .
C2 C3 C8 126.1(7) . .
C3 C4 N2 107.7(6) . .
C3 C4 C5 131.8(7) . .
N2 C4 C5 120.5(7) . .
C4 N2 N1 110.9(6) . .
N1 C2 C3 110.1(7) . .
N1 C2 C1 120.6(7) . .
C3 C2 C1 129.3(7) . .
N4 C9 C8 110.9(6) . .
N4 C9 C10 121.9(6) . .
C8 C9 C10 127.2(6) . .
N5 C11 Cu2 171.8(12) . .
C11 N5 Cu1 178.0(10) . 5_766
C12 C13 C12 90(3) 6_557 .
N6 C12 C13 165(3) . .
C12 N6 C12A 103(3) . .
C12A C13A C12A 95(3) 6_557 .
N6 C12A C13A 148(3) . .

loop_
_geom_bond_atom_site_label_1
_geom_bond_atom_site_label_2
_geom_bond_distance
_geom_bond_site_symmetry_2
Cu1 N5 1.952(13) 5_766
Cu1 N1 2.023(6) .
Cu1 N1 2.023(6) 6_557
Cu1 Cl1 2.417(4) .
Cu2 C11 1.856(12) .
Cu2 N4 2.001(5) 6_556
Cu2 N4 2.001(5) .
N3 C7 1.336(9) .
N3 N4 1.342(8) .
N4 C9 1.339(8) .
C7 C8 1.394(10) .
C7 C6 1.496(11) .
C8 C9 1.417(10) .
C8 C3 1.458(9) .
N1 C2 1.339(9) .
N1 N2 1.373(9) .
C3 C4 1.355(10) .
C3 C2 1.422(10) .
C5 C4 1.514(11) .
C1 C2 1.471(12) .
C4 N2 1.362(9) .
C10 C9 1.507(10) .
C11 N5 1.135(13) .
N5 Cu1 1.952(13) 5_766
C13 C12 1.565(8) 6_557
C13 C12 1.565(8) .
C12 N6 1.155(5) .
N6 C12A 1.64(4) .
C13A C12A 1.73(5) 6_557
C13A C12A 1.73(5) .
